data_4076294
loop_
_publ_author_name
'Chen, Jinhui'
'Fang, Xiangdong'
'Bajko, Zoltan'
'Kampf, Jeff W.'
'Ashe, Arthur J.'

_publ_section_title
;
 A Boron Analogue of Furan. The Synthesis and Coordination Chemistry of
 2-Substituted-1,2-Oxaborolides
;
_journal_issue 21
_journal_name_full Organometallics
_journal_page_first 5088
_journal_paper_doi 10.1021/om049473v
_journal_volume 23
_journal_year 2004
_chemical_formula_moiety 'C19 H23 B O Ru'
_chemical_formula_sum 'C19 H23 B O Ru'
_chemical_formula_weight 379.25
_chemical_name_systematic
;

 ?

;
_space_group_IT_number 14
_symmetry_cell_setting monoclinic
_symmetry_space_group_name_Hall '-P 2yn'
_symmetry_space_group_name_H-M 'P 1 21/n 1'
_atom_sites_solution_hydrogens constr
_atom_sites_solution_primary direct
_atom_sites_solution_secondary difmap
_audit_creation_method SHELXL-97
_cell_angle_alpha 90.00
_cell_angle_beta 94.583(4)
_cell_angle_gamma 90.00
_cell_formula_units_Z 4
_cell_length_a 8.7654(13)
_cell_length_b 14.136(2)
_cell_length_c 13.820(2)
_cell_measurement_reflns_used 8864
_cell_measurement_temperature 293(2)
_cell_measurement_theta_max 28.35
_cell_measurement_theta_min 2.86
_cell_volume 1706.9(4)
_computing_cell_refinement 'Bruker SMART - CELL_NOW'
_computing_data_collection 'Bruker SMART'
_computing_data_reduction 'Bruker SHELXTL'
_computing_molecular_graphics 'Bruker SHELXTL'
_computing_publication_material 'Bruker SHELXTL'
_computing_structure_refinement 'Bruker SHELXTL'
_computing_structure_solution 'Bruker SHELXTL'
_diffrn_ambient_temperature 293(2)
_diffrn_measured_fraction_theta_full 0.995
_diffrn_measured_fraction_theta_max 0.995
_diffrn_measurement_device_type 'CCD area detector'
_diffrn_measurement_method 'phi and omega scans'
_diffrn_radiation_monochromator graphite
_diffrn_radiation_source 'fine-focus sealed tube'
_diffrn_radiation_type MoK\a
_diffrn_radiation_wavelength 0.71073
_diffrn_reflns_av_R_equivalents 0.0000
_diffrn_reflns_av_sigmaI/netI 0.0378
_diffrn_reflns_limit_h_max 11
_diffrn_reflns_limit_h_min -11
_diffrn_reflns_limit_k_max 18
_diffrn_reflns_limit_k_min -18
_diffrn_reflns_limit_l_max 18
_diffrn_reflns_limit_l_min -18
_diffrn_reflns_number 23160
_diffrn_reflns_theta_full 28.37
_diffrn_reflns_theta_max 28.37
_diffrn_reflns_theta_min 2.86
_exptl_absorpt_coefficient_mu 0.917
_exptl_absorpt_correction_T_max 0.8980
_exptl_absorpt_correction_T_min 0.7338
_exptl_absorpt_correction_type multi-scan
_exptl_absorpt_process_details
'Blessing, R. Acta Cryst. (1995) A51 33-38 Sheldrick, G. TWINABS (Version 1.05), Bruker Nonius scaling and corrections for twinned crystals University of Gottingen, Germany 2003.''
_exptl_crystal_colour amber
_exptl_crystal_density_diffrn 1.476
_exptl_crystal_density_method 'not measured'
_exptl_crystal_description needle
_exptl_crystal_F_000 776
_exptl_crystal_size_max 0.36
_exptl_crystal_size_mid 0.12
_exptl_crystal_size_min 0.12
_refine_diff_density_max 0.772
_refine_diff_density_min -0.790
_refine_diff_density_rms 0.078
_refine_ls_extinction_method none
_refine_ls_goodness_of_fit_ref 1.043
_refine_ls_hydrogen_treatment mixed
_refine_ls_matrix_type full
_refine_ls_number_parameters 206
_refine_ls_number_reflns 22728
_refine_ls_number_restraints 0
_refine_ls_restrained_S_all 1.043
_refine_ls_R_factor_all 0.0534
_refine_ls_R_factor_gt 0.0350
_refine_ls_shift/su_max 0.002
_refine_ls_shift/su_mean 0.000
_refine_ls_structure_factor_coef Fsqd
_refine_ls_weighting_details 'calc w=1/[\s^2^(Fo^2^)+(0.0405P)^2^+0.0000P] where P=(Fo^2^+2Fc^2^)/3'
_refine_ls_weighting_scheme calc
_refine_ls_wR_factor_gt 0.0784
_refine_ls_wR_factor_ref 0.0830
_reflns_number_gt 16562
_reflns_number_total 22728
_reflns_threshold_expression >2sigma(I)
_cod_data_source_file om049473vsi20040714_111913.cif
_cod_data_source_block cj102
_cod_depositor_comments
;
The following automatic conversions were performed:

'_symmetry_cell_setting' value 'Monoclinic' changed to 'monoclinic'
according to /home/saulius/struct/CIF-dictionaries/cif_core.dic
dictionary named 'cif_core.dic' version 2.4.1 from 2010-06-29.

Automatic conversion script
Id: cif_fix_values 1715 2011-07-08 13:25:40Z adriana 
;
_cod_original_sg_symbol_H-M P2(1)/n
_cod_database_code 4076294

loop_
_symmetry_equiv_pos_as_xyz
'x, y, z'
'-x+1/2, y+1/2, -z+1/2'
'-x, -y, -z'
'x-1/2, -y-1/2, z-1/2'

loop_
_atom_site_label
_atom_site_type_symbol
_atom_site_fract_x
_atom_site_fract_y
_atom_site_fract_z
_atom_site_U_iso_or_equiv
_atom_site_adp_type
_atom_site_occupancy
_atom_site_symmetry_multiplicity
_atom_site_calc_flag
_atom_site_refinement_flags
_atom_site_disorder_assembly
_atom_site_disorder_group
Ru1 Ru 0.699010(13) 0.245703(8) 0.336602(7) 0.02351(4) Uani 1 1 d . . .
B1 B 0.5590(2) 0.32064(13) 0.21347(13) 0.0325(4) Uani 1 1 d . A .
O1 O 0.54096(14) 0.22052(8) 0.20574(8) 0.0365(4) Uani 0.798(7) 1 d P A 1
C3A C 0.54096(14) 0.22052(8) 0.20574(8) 0.0365(4) Uani 0.202(7) 1 d P A 2
H3A H 0.4490 0.1879 0.2066 0.044 Uiso 0.202(7) 1 calc PR A 2
C3 C 0.72319(18) 0.33795(11) 0.20780(10) 0.0396(5) Uani 0.798(7) 1 d P A 1
H3 H 0.7714 0.3966 0.2119 0.047 Uiso 0.798(7) 1 calc PR A 1
O1A O 0.72319(18) 0.33795(11) 0.20780(10) 0.0396(5) Uani 0.202(7) 1 d P A 2
C1 C 0.6867(2) 0.17888(12) 0.19652(11) 0.0412(5) Uani 1 1 d . A .
H1 H 0.7060 0.1144 0.1922 0.049 Uiso 1 1 calc R B 1
C2 C 0.79525(18) 0.24970(12) 0.19496(10) 0.0375(4) Uani 1 1 d . A .
H2 H 0.8986 0.2408 0.1868 0.045 Uiso 1 1 calc R C 1
C4 C 0.42172(19) 0.38845(11) 0.22612(11) 0.0356(4) Uani 1 1 d . . .
C5 C 0.2713(2) 0.35356(14) 0.22683(13) 0.0576(5) Uani 1 1 d . A .
H5A H 0.2527 0.2893 0.2177 0.069 Uiso 1 1 calc R . .
C6 C 0.1506(3) 0.4142(2) 0.24107(15) 0.0795(7) Uani 1 1 d . . .
H6A H 0.0525 0.3891 0.2412 0.095 Uiso 1 1 calc R A .
C7 C 0.1698(3) 0.5064(2) 0.25450(15) 0.0813(8) Uani 1 1 d . A .
H7A H 0.0868 0.5453 0.2642 0.098 Uiso 1 1 calc R . .
C8 C 0.3172(3) 0.54435(16) 0.25387(13) 0.0631(6) Uani 1 1 d . . .
H8A H 0.3330 0.6090 0.2624 0.076 Uiso 1 1 calc R A .
C9 C 0.4391(2) 0.48522(12) 0.24050(11) 0.0454(5) Uani 1 1 d . A .
H9A H 0.5366 0.5112 0.2412 0.055 Uiso 1 1 calc R . .
C10 C 0.61439(17) 0.19527(10) 0.47032(10) 0.0234(4) Uani 1 1 d . A .
C11 C 0.76165(18) 0.15454(10) 0.46126(10) 0.0267(4) Uani 1 1 d . A .
C12 C 0.86783(17) 0.23023(10) 0.45702(11) 0.0320(4) Uani 1 1 d . A .
C13 C 0.7871(2) 0.31742(11) 0.46631(11) 0.0351(4) Uani 1 1 d . A .
C14 C 0.62896(19) 0.29642(10) 0.47420(10) 0.0278(4) Uani 1 1 d . A .
C15 C 0.46986(18) 0.14055(10) 0.47819(12) 0.0349(4) Uani 1 1 d . . .
H15A H 0.4727 0.0838 0.4403 0.052 Uiso 1 1 calc R A .
H15B H 0.3839 0.1784 0.4545 0.052 Uiso 1 1 calc R . .
H15C H 0.4602 0.1244 0.5449 0.052 Uiso 1 1 calc R . .
C16 C 0.79804(19) 0.05103(10) 0.46307(11) 0.0408(4) Uani 1 1 d . . .
H16A H 0.8928 0.0406 0.4344 0.061 Uiso 1 1 calc R A .
H16B H 0.7175 0.0171 0.4270 0.061 Uiso 1 1 calc R . .
H16C H 0.8071 0.0291 0.5290 0.061 Uiso 1 1 calc R . .
C17 C 1.03872(18) 0.22023(13) 0.45069(13) 0.0522(5) Uani 1 1 d . . .
H17A H 1.0875 0.2088 0.5143 0.078 Uiso 1 1 calc R A .
H17B H 1.0785 0.2774 0.4248 0.078 Uiso 1 1 calc R . .
H17C H 1.0585 0.1681 0.4089 0.078 Uiso 1 1 calc R . .
C18 C 0.8557(2) 0.41503(11) 0.47096(12) 0.0614(6) Uani 1 1 d . . .
H18A H 0.7778 0.4608 0.4524 0.092 Uiso 1 1 calc R A .
H18B H 0.9355 0.4188 0.4274 0.092 Uiso 1 1 calc R . .
H18C H 0.8974 0.4278 0.5360 0.092 Uiso 1 1 calc R . .
C19 C 0.5017(2) 0.36551(10) 0.48792(12) 0.0439(5) Uani 1 1 d . . .
H19A H 0.4999 0.3802 0.5556 0.066 Uiso 1 1 calc R A .
H19B H 0.4056 0.3380 0.4645 0.066 Uiso 1 1 calc R . .
H19C H 0.5185 0.4224 0.4523 0.066 Uiso 1 1 calc R . .

loop_
_atom_site_aniso_label
_atom_site_aniso_U_11
_atom_site_aniso_U_22
_atom_site_aniso_U_33
_atom_site_aniso_U_23
_atom_site_aniso_U_13
_atom_site_aniso_U_12
Ru1 0.02649(6) 0.02607(6) 0.01798(5) -0.00003(6) 0.00178(4) -0.00205(7)
B1 0.0382(12) 0.0385(10) 0.0199(10) 0.0045(8) -0.0018(9) 0.0026(9)
O1 0.0348(8) 0.0485(8) 0.0253(7) -0.0049(5) -0.0033(5) -0.0022(5)
C3A 0.0348(8) 0.0485(8) 0.0253(7) -0.0049(5) -0.0033(5) -0.0022(5)
C3 0.0495(12) 0.0429(10) 0.0277(9) 0.0095(7) 0.0118(8) 0.0023(8)
O1A 0.0495(12) 0.0429(10) 0.0277(9) 0.0095(7) 0.0118(8) 0.0023(8)
C1 0.0584(13) 0.0407(9) 0.0239(9) -0.0061(7) -0.0006(9) 0.0084(10)
C2 0.0377(9) 0.0523(10) 0.0232(7) 0.0030(8) 0.0065(6) 0.0085(11)
C4 0.0345(10) 0.0477(10) 0.0238(9) 0.0061(7) -0.0023(7) -0.0035(8)
C5 0.0423(13) 0.0797(14) 0.0503(13) 0.0067(11) -0.0002(10) -0.0079(11)
C6 0.0353(13) 0.141(2) 0.0621(16) 0.0062(16) 0.0064(11) 0.0259(15)
C7 0.086(2) 0.117(2) 0.0401(14) 0.0049(14) 0.0004(14) 0.052(2)
C8 0.0900(18) 0.0621(13) 0.0375(12) 0.0029(9) 0.0062(12) 0.0271(15)
C9 0.0589(13) 0.0429(10) 0.0341(10) 0.0029(8) 0.0014(10) 0.0045(9)
C10 0.0270(9) 0.0247(8) 0.0190(9) 0.0000(6) 0.0047(7) -0.0006(7)
C11 0.0290(9) 0.0316(8) 0.0197(8) 0.0024(6) 0.0026(7) 0.0003(7)
C12 0.0270(9) 0.0487(11) 0.0200(7) 0.0011(7) 0.0004(6) -0.0023(7)
C13 0.0512(12) 0.0341(9) 0.0199(8) -0.0017(7) 0.0016(8) -0.0206(9)
C14 0.0380(11) 0.0234(7) 0.0226(9) -0.0025(6) 0.0053(8) -0.0019(7)
C15 0.0378(10) 0.0299(8) 0.0385(10) -0.0018(7) 0.0126(8) -0.0051(7)
C16 0.0472(11) 0.0388(9) 0.0368(10) 0.0048(7) 0.0067(9) 0.0161(8)
C17 0.0309(10) 0.0946(15) 0.0304(9) 0.0036(9) -0.0018(8) -0.0117(10)
C18 0.0954(18) 0.0506(11) 0.0394(12) -0.0108(9) 0.0139(12) -0.0453(11)
C19 0.0691(14) 0.0277(8) 0.0370(11) -0.0003(7) 0.0170(10) 0.0113(9)

loop_
_atom_type_symbol
_atom_type_description
_atom_type_scat_dispersion_real
_atom_type_scat_dispersion_imag
_atom_type_scat_source
C C 0.0033 0.0016 'International Tables Vol C Tables 4.2.6.8 and 6.1.1.4'
H H 0.0000 0.0000 'International Tables Vol C Tables 4.2.6.8 and 6.1.1.4'
B B 0.0013 0.0007 'International Tables Vol C Tables 4.2.6.8 and 6.1.1.4'
O O 0.0106 0.0060 'International Tables Vol C Tables 4.2.6.8 and 6.1.1.4'
Ru Ru -1.2594 0.8363 'International Tables Vol C Tables 4.2.6.8 and 6.1.1.4'

loop_
_geom_angle_atom_site_label_1
_geom_angle_atom_site_label_2
_geom_angle_atom_site_label_3
_geom_angle
C12 Ru1 C13 38.94(6)
C12 Ru1 C1 129.42(6)
C13 Ru1 C1 161.41(7)
C12 Ru1 C10 64.35(6)
C13 Ru1 C10 64.42(6)
C1 Ru1 C10 128.89(6)
C12 Ru1 C14 65.14(6)
C13 Ru1 C14 38.71(6)
C1 Ru1 C14 159.85(7)
C10 Ru1 C14 38.72(5)
C12 Ru1 C11 38.30(5)
C13 Ru1 C11 64.51(6)
C1 Ru1 C11 116.24(6)
C10 Ru1 C11 38.30(5)
C14 Ru1 C11 64.80(5)
C12 Ru1 C2 113.82(6)
C13 Ru1 C2 126.47(6)
C1 Ru1 C2 37.11(6)
C10 Ru1 C2 162.21(6)
C14 Ru1 C2 158.60(6)
C11 Ru1 C2 128.92(6)
C12 Ru1 O1 164.25(5)
C13 Ru1 O1 156.31(6)
C1 Ru1 O1 37.96(5)
C10 Ru1 O1 114.13(5)
C14 Ru1 O1 124.51(5)
C11 Ru1 O1 130.49(5)
C2 Ru1 O1 62.35(5)
C12 Ru1 C3 125.06(6)
C13 Ru1 C3 109.84(6)
C1 Ru1 C3 62.56(6)
C10 Ru1 C3 159.09(6)
C14 Ru1 C3 123.97(6)
C11 Ru1 C3 160.01(6)
C2 Ru1 C3 37.32(5)
O1 Ru1 C3 62.35(5)
C12 Ru1 B1 157.33(6)
C13 Ru1 B1 122.69(7)
C1 Ru1 B1 63.01(7)
C10 Ru1 B1 126.13(7)
C14 Ru1 B1 109.16(6)
C11 Ru1 B1 161.65(7)
C2 Ru1 B1 62.87(6)
O1 Ru1 B1 36.99(6)
C3 Ru1 B1 37.99(6)
O1 B1 C3 105.35(15)
O1 B1 C4 122.41(16)
C3 B1 C4 132.23(16)
O1 B1 Ru1 69.19(9)
C3 B1 Ru1 69.24(9)
C4 B1 Ru1 125.21(12)
C1 O1 B1 108.80(14)
C1 O1 Ru1 68.42(8)
B1 O1 Ru1 73.82(9)
C2 C3 B1 107.99(14)
C2 C3 Ru1 69.92(8)
B1 C3 Ru1 72.77(9)
C2 C1 O1 109.03(13)
C2 C1 Ru1 73.18(9)
O1 C1 Ru1 73.62(8)
C1 C2 C3 108.76(15)
C1 C2 Ru1 69.71(9)
C3 C2 Ru1 72.76(8)
C9 C4 C5 115.83(18)
C9 C4 B1 123.01(16)
C5 C4 B1 121.13(16)
C6 C5 C4 120.6(2)
C7 C6 C5 122.5(2)
C6 C7 C8 118.9(3)
C9 C8 C7 119.6(2)
C8 C9 C4 122.58(19)
C11 C10 C14 109.05(15)
C11 C10 C15 125.08(13)
C14 C10 C15 125.83(15)
C11 C10 Ru1 71.61(9)
C14 C10 Ru1 70.65(9)
C15 C10 Ru1 125.59(11)
C12 C11 C10 107.42(12)
C12 C11 C16 126.62(14)
C10 C11 C16 125.83(14)
C12 C11 Ru1 69.39(8)
C10 C11 Ru1 70.09(8)
C16 C11 Ru1 128.97(10)
C11 C12 C13 108.29(13)
C11 C12 C17 125.86(14)
C13 C12 C17 125.72(14)
C11 C12 Ru1 72.30(9)
C13 C12 Ru1 70.55(8)
C17 C12 Ru1 126.03(11)
C14 C13 C12 108.49(13)
C14 C13 C18 125.00(17)
C12 C13 C18 126.47(16)
C14 C13 Ru1 71.33(9)
C12 C13 Ru1 70.51(8)
C18 C13 Ru1 125.74(11)
C13 C14 C10 106.71(14)
C13 C14 C19 127.39(15)
C10 C14 C19 125.86(16)
C13 C14 Ru1 69.97(9)
C10 C14 Ru1 70.63(9)
C19 C14 Ru1 126.15(11)

loop_
_geom_bond_atom_site_label_1
_geom_bond_atom_site_label_2
_geom_bond_distance
Ru1 C12 2.1479(15)
Ru1 C13 2.1485(15)
Ru1 C1 2.1491(16)
Ru1 C10 2.1662(14)
Ru1 C14 2.1665(15)
Ru1 C11 2.1862(14)
Ru1 C2 2.1933(15)
Ru1 O1 2.2173(11)
Ru1 C3 2.2304(14)
Ru1 B1 2.2782(18)
B1 O1 1.427(2)
B1 C3 1.468(2)
B1 C4 1.559(2)
O1 C1 1.422(2)
C3 C2 1.4159(19)
C1 C2 1.382(2)
C4 C9 1.389(2)
C4 C5 1.409(2)
C5 C6 1.387(3)
C6 C7 1.326(3)
C7 C8 1.399(3)
C8 C9 1.380(2)
C10 C11 1.428(2)
C10 C14 1.4362(19)
C10 C15 1.496(2)
C11 C12 1.4224(19)
C11 C16 1.4973(19)
C12 C13 1.432(2)
C12 C17 1.514(2)
C13 C14 1.430(2)
C13 C18 1.5045(19)
C14 C19 1.506(2)
